data_4331943
loop_
_publ_author_name
'Chen, Chien-Hong'
'Lee, Gene-Hsiang'
'Liaw, Wen-Feng'

_publ_section_title
;
 Mononuclear [NiII(L)(P-(o-C6H4S)2(o-C6H4SH))]0/1-(L = Thiolate,
 Selenolate, PPh3, and Cl) Complexes with Intramolecular
 [Ni&#x00B7;&#x00B7;&#x00B7;S&#x00B7;&#x00B7;&#x00B7;H&#x00B7;&#x00B7;&#x00B7;S]/[Ni&#x00B7;&#x00B7;&#x00B7;H&#x00B7;&#x00B7;&#x00B7;S]
 Interactions Modulated by the Coordinated Ligand L:&#x00A0; Relevance to
 the [NiFe] Hydrogenases
;
_journal_issue 5
_journal_name_full 'Inorganic Chemistry'
_journal_page_first 2307
_journal_page_last 2316
_journal_paper_doi 10.1021/ic051924w
_journal_volume 45
_journal_year 2006
_chemical_formula_sum 'C36 H28 Ni P2 S3'
_chemical_formula_weight 677.41
_chemical_name_systematic
; 
 ? 
;
_space_group_IT_number 2
_symmetry_cell_setting triclinic
_symmetry_space_group_name_Hall '-P 1'
_symmetry_space_group_name_H-M 'P -1'
_atom_sites_solution_hydrogens geom
_atom_sites_solution_primary direct
_atom_sites_solution_secondary difmap
_audit_creation_method SHELXL-97
_cell_angle_alpha 94.7510(11)
_cell_angle_beta 91.6012(10)
_cell_angle_gamma 109.8959(8)
_cell_formula_units_Z 2
_cell_length_a 9.5103(2)
_cell_length_b 12.4209(2)
_cell_length_c 14.1597(2)
_cell_measurement_reflns_used all
_cell_measurement_temperature 150(1)
_cell_measurement_theta_max 27.50
_cell_measurement_theta_min 1.00
_cell_volume 1564.58(5)
_computing_cell_refinement DENZO-SMN
_computing_data_collection 'NONIUS COLLECT'
_computing_data_reduction DENZO-SMN
_computing_molecular_graphics SHELXTL
_computing_publication_material SHELXTL
_computing_structure_refinement 'SHELXL-97 (Sheldrick, 1997)'
_computing_structure_solution 'SHELXS-97 (Sheldrick, 1990)'
_diffrn_ambient_temperature 150(1)
_diffrn_measured_fraction_theta_full 0.995
_diffrn_measured_fraction_theta_max 0.995
_diffrn_measurement_device_type 'NONIUS KappaCCD'
_diffrn_measurement_method '\w scans'
_diffrn_radiation_monochromator graphite
_diffrn_radiation_source 'fine-focus sealed tube'
_diffrn_radiation_type MoK\a
_diffrn_radiation_wavelength 0.71073
_diffrn_reflns_av_R_equivalents 0.0411
_diffrn_reflns_av_sigmaI/netI 0.0458
_diffrn_reflns_limit_h_max 12
_diffrn_reflns_limit_h_min -12
_diffrn_reflns_limit_k_max 16
_diffrn_reflns_limit_k_min -16
_diffrn_reflns_limit_l_max 18
_diffrn_reflns_limit_l_min -17
_diffrn_reflns_number 21232
_diffrn_reflns_theta_full 27.50
_diffrn_reflns_theta_max 27.50
_diffrn_reflns_theta_min 1.45
_exptl_absorpt_coefficient_mu 0.948
_exptl_absorpt_correction_T_max 0.761
_exptl_absorpt_correction_T_min 0.613
_exptl_absorpt_correction_type multi-scan
_exptl_crystal_colour dark-brown
_exptl_crystal_density_diffrn 1.438
_exptl_crystal_density_method 'not measured'
_exptl_crystal_description block
_exptl_crystal_F_000 700
_exptl_crystal_size_max 0.40
_exptl_crystal_size_mid 0.30
_exptl_crystal_size_min 0.30
_refine_diff_density_max 0.339
_refine_diff_density_min -0.440
_refine_diff_density_rms 0.064
_refine_ls_extinction_coef 0.0006(6)
_refine_ls_extinction_expression Fc^*^=kFc[1+0.001xFc^2^\l^3^/sin(2\q)]^-1/4^
_refine_ls_extinction_method SHELXL
_refine_ls_goodness_of_fit_ref 1.043
_refine_ls_hydrogen_treatment mixed
_refine_ls_matrix_type full
_refine_ls_number_parameters 383
_refine_ls_number_reflns 7165
_refine_ls_number_restraints 0
_refine_ls_restrained_S_all 1.043
_refine_ls_R_factor_all 0.0523
_refine_ls_R_factor_gt 0.0345
_refine_ls_shift/su_max 0.001
_refine_ls_shift/su_mean 0.000
_refine_ls_structure_factor_coef Fsqd
_refine_ls_weighting_details 'calc w=1/[\s^2^(Fo^2^)+(0.0462P)^2^+0.1512P] where P=(Fo^2^+2Fc^2^)/3'
_refine_ls_weighting_scheme calc
_refine_ls_wR_factor_gt 0.0826
_refine_ls_wR_factor_ref 0.0892
_reflns_number_gt 5586
_reflns_number_total 7165
_reflns_threshold_expression >2sigma(I)
_cod_data_source_file ic051924wsup2.cif
_cod_data_source_block ic10959
_cod_depositor_comments
;
The following automatic conversions were performed:

'_symmetry_cell_setting' value 'Triclinic' changed to 'triclinic'
according to /home/saulius/struct/CIF-dictionaries/cif_core.dic
dictionary named 'cif_core.dic' version 2.4.2 from 2011-04-26.

Automatic conversion script
Id: cif_fix_values 1891 2012-01-12 08:04:46Z andrius 
;
_cod_original_sg_symbol_H-M P-1
_cod_database_code 4331943

loop_
_symmetry_equiv_pos_as_xyz
'x, y, z'
'-x, -y, -z'

loop_
_atom_site_label
_atom_site_type_symbol
_atom_site_fract_x
_atom_site_fract_y
_atom_site_fract_z
_atom_site_U_iso_or_equiv
_atom_site_adp_type
_atom_site_occupancy
_atom_site_symmetry_multiplicity
_atom_site_calc_flag
_atom_site_refinement_flags
Ni Ni 0.39082(3) 0.19281(2) 0.268987(17) 0.02116(9) Uani 1 1 d .
S1 S 0.15756(5) 0.18263(4) 0.26795(4) 0.02792(13) Uani 1 1 d .
S2 S 0.61873(6) 0.23149(4) 0.33047(4) 0.02949(13) Uani 1 1 d .
S3 S 0.40526(7) 0.23008(5) 0.04264(4) 0.04053(15) Uani 1 1 d .
H3A H 0.386(3) 0.202(2) 0.1158(17) 0.049 Uiso 1 1 d .
P1 P 0.45497(5) 0.37297(4) 0.26151(3) 0.01994(12) Uani 1 1 d .
P2 P 0.33815(5) 0.00250(4) 0.25079(4) 0.02159(12) Uani 1 1 d .
C1 C 0.2917(2) 0.41543(17) 0.25596(13) 0.0235(4) Uani 1 1 d .
C2 C 0.1578(2) 0.32380(17) 0.25931(13) 0.0242(4) Uani 1 1 d .
C3 C 0.0222(2) 0.34521(19) 0.25489(14) 0.0313(5) Uani 1 1 d .
H3B H -0.0700 0.2841 0.2581 0.038 Uiso 1 1 calc R
C4 C 0.0231(3) 0.4552(2) 0.24584(15) 0.0388(6) Uani 1 1 d .
H4A H -0.0691 0.4691 0.2428 0.047 Uiso 1 1 calc R
C5 C 0.1569(3) 0.5462(2) 0.24111(15) 0.0390(6) Uani 1 1 d .
H5A H 0.1557 0.6213 0.2341 0.047 Uiso 1 1 calc R
C6 C 0.2916(3) 0.52663(18) 0.24667(14) 0.0309(5) Uani 1 1 d .
H6A H 0.3834 0.5884 0.2442 0.037 Uiso 1 1 calc R
C7 C 0.5795(2) 0.44057(16) 0.36376(13) 0.0227(4) Uani 1 1 d .
C8 C 0.6602(2) 0.37143(17) 0.38925(13) 0.0247(4) Uani 1 1 d .
C9 C 0.7714(2) 0.41434(19) 0.46380(14) 0.0317(5) Uani 1 1 d .
H9A H 0.8301 0.3699 0.4815 0.038 Uiso 1 1 calc R
C10 C 0.7949(2) 0.52088(19) 0.51103(14) 0.0327(5) Uani 1 1 d .
H10A H 0.8709 0.5497 0.5609 0.039 Uiso 1 1 calc R
C11 C 0.7099(2) 0.58745(18) 0.48753(14) 0.0312(5) Uani 1 1 d .
H11A H 0.7254 0.6596 0.5225 0.037 Uiso 1 1 calc R
C12 C 0.6030(2) 0.54804(17) 0.41317(13) 0.0259(4) Uani 1 1 d .
H12A H 0.5457 0.5935 0.3956 0.031 Uiso 1 1 calc R
C13 C 0.5637(2) 0.43012(16) 0.16105(13) 0.0221(4) Uani 1 1 d .
C14 C 0.5393(2) 0.36839(17) 0.07089(14) 0.0249(4) Uani 1 1 d .
C15 C 0.6255(2) 0.41815(19) -0.00277(15) 0.0328(5) Uani 1 1 d .
H15A H 0.6097 0.3766 -0.0638 0.039 Uiso 1 1 calc R
C16 C 0.7332(3) 0.52634(19) 0.01131(15) 0.0361(5) Uani 1 1 d .
H16A H 0.7904 0.5588 -0.0398 0.043 Uiso 1 1 calc R
C17 C 0.7578(2) 0.58754(19) 0.10006(16) 0.0356(5) Uani 1 1 d .
H17A H 0.8317 0.6622 0.1102 0.043 Uiso 1 1 calc R
C18 C 0.6738(2) 0.53927(17) 0.17413(15) 0.0295(5) Uani 1 1 d .
H18A H 0.6916 0.5813 0.2351 0.035 Uiso 1 1 calc R
C19 C 0.2348(2) -0.07371(16) 0.14018(13) 0.0235(4) Uani 1 1 d .
C20 C 0.0986(2) -0.06224(18) 0.11651(15) 0.0326(5) Uani 1 1 d .
H20A H 0.0637 -0.0123 0.1561 0.039 Uiso 1 1 calc R
C21 C 0.0125(2) -0.12247(18) 0.03609(16) 0.0351(5) Uani 1 1 d .
H21A H -0.0812 -0.1141 0.0216 0.042 Uiso 1 1 calc R
C22 C 0.0613(2) -0.19405(19) -0.02285(15) 0.0345(5) Uani 1 1 d .
H22A H 0.0013 -0.2364 -0.0774 0.041 Uiso 1 1 calc R
C23 C 0.1985(3) -0.2036(2) -0.00175(17) 0.0499(7) Uani 1 1 d .
H23A H 0.2348 -0.2510 -0.0433 0.060 Uiso 1 1 calc R
C24 C 0.2843(3) -0.1451(2) 0.07937(16) 0.0425(6) Uani 1 1 d .
H24A H 0.3778 -0.1538 0.0935 0.051 Uiso 1 1 calc R
C25 C 0.2227(2) -0.06892(17) 0.34335(14) 0.0254(4) Uani 1 1 d .
C26 C 0.1076(2) -0.17382(17) 0.32472(15) 0.0283(4) Uani 1 1 d .
H26A H 0.0858 -0.2105 0.2618 0.034 Uiso 1 1 calc R
C27 C 0.0242(2) -0.22512(19) 0.39807(16) 0.0360(5) Uani 1 1 d .
H27A H -0.0550 -0.2968 0.3850 0.043 Uiso 1 1 calc R
C28 C 0.0553(3) -0.1732(2) 0.48919(16) 0.0426(6) Uani 1 1 d .
H28A H -0.0026 -0.2085 0.5391 0.051 Uiso 1 1 calc R
C29 C 0.1706(3) -0.0699(2) 0.50811(17) 0.0569(8) Uani 1 1 d .
H29A H 0.1938 -0.0347 0.5714 0.068 Uiso 1 1 calc R
C30 C 0.2533(3) -0.0169(2) 0.43532(16) 0.0480(6) Uani 1 1 d .
H30A H 0.3313 0.0554 0.4487 0.058 Uiso 1 1 calc R
C31 C 0.5002(2) -0.04436(16) 0.25390(14) 0.0255(4) Uani 1 1 d .
C32 C 0.5113(2) -0.12773(18) 0.31042(16) 0.0340(5) Uani 1 1 d .
H32A H 0.4339 -0.1616 0.3510 0.041 Uiso 1 1 calc R
C33 C 0.6373(3) -0.16121(19) 0.30698(19) 0.0429(6) Uani 1 1 d .
H33A H 0.6451 -0.2186 0.3451 0.052 Uiso 1 1 calc R
C34 C 0.7500(3) -0.1118(2) 0.24886(18) 0.0432(6) Uani 1 1 d .
H34A H 0.8353 -0.1351 0.2473 0.052 Uiso 1 1 calc R
C35 C 0.7402(2) -0.02879(19) 0.19271(17) 0.0372(5) Uani 1 1 d .
H35A H 0.8180 0.0046 0.1523 0.045 Uiso 1 1 calc R
C36 C 0.6161(2) 0.00557(18) 0.19566(15) 0.0305(5) Uani 1 1 d .
H36A H 0.6098 0.0636 0.1578 0.037 Uiso 1 1 calc R

loop_
_atom_site_aniso_label
_atom_site_aniso_U_11
_atom_site_aniso_U_22
_atom_site_aniso_U_33
_atom_site_aniso_U_23
_atom_site_aniso_U_13
_atom_site_aniso_U_12
Ni 0.01656(14) 0.02058(14) 0.02546(15) 0.00255(10) -0.00073(10) 0.00533(10)
S1 0.0181(3) 0.0262(3) 0.0370(3) -0.0022(2) 0.0008(2) 0.0057(2)
S2 0.0215(3) 0.0277(3) 0.0387(3) 0.0006(2) -0.0071(2) 0.0090(2)
S3 0.0399(4) 0.0360(3) 0.0364(3) -0.0055(2) 0.0016(3) 0.0033(3)
P1 0.0183(3) 0.0211(2) 0.0197(2) 0.00221(19) -0.00035(19) 0.0059(2)
P2 0.0178(3) 0.0214(3) 0.0247(3) 0.0034(2) 0.0000(2) 0.0055(2)
C1 0.0260(11) 0.0301(11) 0.0174(9) 0.0022(8) 0.0002(8) 0.0136(9)
C2 0.0252(11) 0.0340(11) 0.0161(9) -0.0027(8) -0.0027(8) 0.0152(9)
C3 0.0251(11) 0.0452(13) 0.0242(11) -0.0072(9) -0.0039(9) 0.0155(10)
C4 0.0386(14) 0.0567(16) 0.0324(12) -0.0010(11) -0.0029(10) 0.0325(13)
C5 0.0554(16) 0.0444(14) 0.0313(12) 0.0075(10) 0.0035(11) 0.0343(13)
C6 0.0400(13) 0.0317(11) 0.0247(11) 0.0052(9) 0.0036(9) 0.0165(10)
C7 0.0191(10) 0.0253(10) 0.0201(9) 0.0036(8) 0.0012(8) 0.0025(8)
C8 0.0169(10) 0.0292(11) 0.0239(10) 0.0036(8) 0.0000(8) 0.0023(8)
C9 0.0219(11) 0.0381(12) 0.0311(11) 0.0059(9) -0.0044(9) 0.0051(10)
C10 0.0218(11) 0.0420(13) 0.0230(11) 0.0002(9) -0.0032(9) -0.0024(10)
C11 0.0292(12) 0.0316(11) 0.0226(10) 0.0000(9) 0.0060(9) -0.0025(9)
C12 0.0255(11) 0.0248(10) 0.0233(10) 0.0060(8) 0.0042(8) 0.0023(9)
C13 0.0212(10) 0.0249(10) 0.0223(10) 0.0060(8) 0.0010(8) 0.0097(8)
C14 0.0253(11) 0.0271(10) 0.0237(10) 0.0025(8) 0.0005(8) 0.0110(9)
C15 0.0382(13) 0.0392(13) 0.0242(11) 0.0057(9) 0.0053(9) 0.0165(11)
C16 0.0400(13) 0.0428(13) 0.0296(12) 0.0148(10) 0.0130(10) 0.0160(11)
C17 0.0327(12) 0.0317(12) 0.0378(13) 0.0119(10) 0.0062(10) 0.0028(10)
C18 0.0320(12) 0.0258(11) 0.0281(11) 0.0056(8) 0.0037(9) 0.0057(9)
C19 0.0236(10) 0.0216(10) 0.0238(10) 0.0041(8) 0.0013(8) 0.0055(8)
C20 0.0262(11) 0.0301(11) 0.0401(13) -0.0079(9) -0.0063(10) 0.0111(9)
C21 0.0285(12) 0.0346(12) 0.0407(13) -0.0022(10) -0.0096(10) 0.0110(10)
C22 0.0369(13) 0.0355(12) 0.0260(11) 0.0000(9) -0.0047(9) 0.0069(10)
C23 0.0494(16) 0.0679(18) 0.0372(14) -0.0210(12) -0.0052(12) 0.0331(14)
C24 0.0381(14) 0.0564(16) 0.0382(13) -0.0107(11) -0.0057(11) 0.0272(12)
C25 0.0235(10) 0.0269(10) 0.0261(10) 0.0053(8) 0.0010(8) 0.0085(9)
C26 0.0272(11) 0.0255(10) 0.0302(11) 0.0043(8) 0.0029(9) 0.0058(9)
C27 0.0318(12) 0.0321(12) 0.0382(13) 0.0098(10) 0.0050(10) 0.0016(10)
C28 0.0436(14) 0.0464(14) 0.0348(13) 0.0146(11) 0.0115(11) 0.0086(12)
C29 0.072(2) 0.0527(16) 0.0247(12) 0.0004(11) 0.0076(12) -0.0049(15)
C30 0.0544(16) 0.0396(13) 0.0303(12) 0.0008(10) 0.0026(11) -0.0089(12)
C31 0.0210(10) 0.0234(10) 0.0312(11) 0.0000(8) -0.0027(8) 0.0075(8)
C32 0.0274(12) 0.0281(11) 0.0455(13) 0.0099(10) -0.0019(10) 0.0073(10)
C33 0.0369(14) 0.0307(12) 0.0659(17) 0.0140(11) -0.0051(12) 0.0162(11)
C34 0.0303(13) 0.0388(13) 0.0654(17) -0.0015(12) -0.0049(12) 0.0201(11)
C35 0.0261(12) 0.0399(13) 0.0463(14) 0.0000(11) 0.0045(10) 0.0130(10)
C36 0.0274(11) 0.0312(11) 0.0350(12) 0.0038(9) 0.0025(9) 0.0126(9)

loop_
_atom_type_symbol
_atom_type_description
_atom_type_scat_dispersion_real
_atom_type_scat_dispersion_imag
_atom_type_scat_source
C C 0.0033 0.0016 'International Tables Vol C Tables 4.2.6.8 and 6.1.1.4'
H H 0.0000 0.0000 'International Tables Vol C Tables 4.2.6.8 and 6.1.1.4'
P P 0.1023 0.0942 'International Tables Vol C Tables 4.2.6.8 and 6.1.1.4'
S S 0.1246 0.1234 'International Tables Vol C Tables 4.2.6.8 and 6.1.1.4'
Ni Ni 0.3393 1.1124 'International Tables Vol C Tables 4.2.6.8 and 6.1.1.4'

loop_
_geom_angle_atom_site_label_1
_geom_angle_atom_site_label_2
_geom_angle_atom_site_label_3
_geom_angle
P1 Ni S1 89.06(2)
P1 Ni H3A 78.7(6)
S1 Ni H3A 89.5(6)
P1 Ni S2 85.20(2)
S1 Ni S2 156.01(2)
H3A Ni S2 112.0(6)
P1 Ni P2 169.75(2)
S1 Ni P2 94.88(2)
H3A Ni P2 91.8(6)
S2 Ni P2 94.82(2)
C2 S1 Ni 106.48(7)
C8 S2 Ni 102.62(6)
H3A S3 C14 99.6(12)
C7 P1 C1 113.09(9)
C7 P1 C13 104.11(9)
C1 P1 C13 106.24(8)
C7 P1 Ni 106.60(6)
C1 P1 Ni 110.33(7)
C13 P1 Ni 116.50(6)
C25 P2 C31 104.97(9)
C25 P2 C19 104.03(9)
C31 P2 C19 102.71(9)
C25 P2 Ni 111.97(7)
C31 P2 Ni 115.29(7)
C19 P2 Ni 116.51(6)
C2 C1 C6 120.87(18)
C2 C1 P1 113.19(14)
C6 C1 P1 125.92(16)
C1 C2 C3 118.87(19)
C1 C2 S1 120.92(14)
C3 C2 S1 120.21(17)
C4 C3 C2 119.9(2)
C3 C4 C5 121.1(2)
C6 C5 C4 119.6(2)
C5 C6 C1 119.6(2)
C8 C7 C12 121.34(17)
C8 C7 P1 110.39(14)
C12 C7 P1 128.25(15)
C7 C8 C9 118.37(18)
C7 C8 S2 120.20(14)
C9 C8 S2 121.41(16)
C10 C9 C8 119.7(2)
C9 C10 C11 121.53(19)
C12 C11 C10 119.54(19)
C11 C12 C7 119.45(19)
C18 C13 C14 118.82(18)
C18 C13 P1 118.95(15)
C14 C13 P1 122.22(15)
C15 C14 C13 119.00(18)
C15 C14 S3 116.50(15)
C13 C14 S3 124.49(15)
C16 C15 C14 121.38(19)
C15 C16 C17 119.84(19)
C16 C17 C18 119.6(2)
C17 C18 C13 121.4(2)
C20 C19 C24 117.96(19)
C20 C19 P2 118.75(15)
C24 C19 P2 123.27(15)
C21 C20 C19 121.03(19)
C22 C21 C20 120.6(2)
C21 C22 C23 119.0(2)
C22 C23 C24 120.8(2)
C23 C24 C19 120.6(2)
C30 C25 C26 119.31(19)
C30 C25 P2 118.40(16)
C26 C25 P2 122.28(15)
C25 C26 C27 119.9(2)
C28 C27 C26 120.5(2)
C27 C28 C29 119.7(2)
C28 C29 C30 120.4(2)
C25 C30 C29 120.1(2)
C32 C31 C36 119.42(18)
C32 C31 P2 122.80(16)
C36 C31 P2 117.78(15)
C31 C32 C33 119.4(2)
C34 C33 C32 120.5(2)
C33 C34 C35 120.5(2)
C34 C35 C36 119.6(2)
C35 C36 C31 120.5(2)

loop_
_geom_bond_atom_site_label_1
_geom_bond_atom_site_label_2
_geom_bond_distance
Ni P1 2.1224(5)
Ni S1 2.1782(5)
Ni H3A 2.18(2)
Ni S2 2.1916(5)
Ni P2 2.2340(5)
S1 C2 1.767(2)
S2 C8 1.774(2)
S3 H3A 1.12(2)
S3 C14 1.762(2)
P1 C7 1.7970(19)
P1 C1 1.8034(19)
P1 C13 1.8295(19)
P2 C25 1.822(2)
P2 C31 1.8239(19)
P2 C19 1.831(2)
C1 C2 1.395(3)
C1 C6 1.399(3)
C2 C3 1.403(3)
C3 C4 1.380(3)
C4 C5 1.393(3)
C5 C6 1.384(3)
C7 C8 1.393(3)
C7 C12 1.398(3)
C8 C9 1.406(3)
C9 C10 1.376(3)
C10 C11 1.391(3)
C11 C12 1.377(3)
C13 C18 1.396(3)
C13 C14 1.404(3)
C14 C15 1.397(3)
C15 C16 1.379(3)
C16 C17 1.384(3)
C17 C18 1.386(3)
C19 C20 1.386(3)
C19 C24 1.389(3)
C20 C21 1.384(3)
C21 C22 1.372(3)
C22 C23 1.377(3)
C23 C24 1.385(3)
C25 C30 1.382(3)
C25 C26 1.386(3)
C26 C27 1.388(3)
C27 C28 1.371(3)
C28 C29 1.375(3)
C29 C30 1.386(3)
C31 C32 1.390(3)
C31 C36 1.397(3)
C32 C33 1.396(3)
C33 C34 1.374(3)
C34 C35 1.379(3)
C35 C36 1.385(3)
